data_2228410
loop_
_publ_author_name
'Xie, Yong-Sheng'
'Dong, Wen-Liang'
'He, Li-Ping'
'Zhang, Xin-Ling'
'Zhao, Bao-Xiang'

_publ_section_title
;
 (<i>E</i>)-2,4-Dichloro-6-{1-[(2-chloroethyl)imino]ethyl}phenol
;
_journal_coeditor_code IM2238
_journal_issue 12
_journal_name_full 'Acta Crystallographica Section E'
_journal_page_first o3106
_journal_paper_doi 10.1107/S160053681004448X
_journal_volume 66
_journal_year 2010
_chemical_formula_iupac 'C10 H10 Cl3 N O'
_chemical_formula_moiety 'C10 H10 Cl3 N O'
_chemical_formula_sum 'C10 H10 Cl3 N O'
_chemical_formula_weight 266.54
_chemical_name_systematic
;
(<i>E</i>)-2,4-Dichloro-6-{1-[(2-chloroethyl)imino]ethyl}phenol
;
_space_group_IT_number 14
_symmetry_cell_setting monoclinic
_symmetry_space_group_name_Hall '-P 2ybc'
_symmetry_space_group_name_H-M 'P 1 21/c 1'
_atom_sites_solution_hydrogens geom
_atom_sites_solution_primary direct
_atom_sites_solution_secondary difmap
_audit_creation_method SHELXL-97
_cell_angle_alpha 90.00
_cell_angle_beta 94.3760(10)
_cell_angle_gamma 90.00
_cell_formula_units_Z 4
_cell_length_a 14.5710(2)
_cell_length_b 10.2323(2)
_cell_length_c 7.73840(10)
_cell_measurement_reflns_used 2504
_cell_measurement_temperature 296(2)
_cell_measurement_theta_max 25.87
_cell_measurement_theta_min 2.43
_cell_volume 1150.39(3)
_computing_cell_refinement 'SAINT (Bruker, 2005)'
_computing_data_collection 'APEX2 (Bruker, 2005)'
_computing_data_reduction 'SAINT (Bruker, 2005)'
_computing_molecular_graphics 'SHELXTL (Sheldrick, 2008)'
_computing_publication_material 'publCIF (Westrip, 2010)'
_computing_structure_refinement 'SHELXL97 (Sheldrick, 2008)'
_computing_structure_solution 'SIR97 (Altomare <i>et al.</i>, 1999)'
_diffrn_ambient_temperature 296(2)
_diffrn_measured_fraction_theta_full 0.997
_diffrn_measured_fraction_theta_max 0.997
_diffrn_measurement_device_type 'Bruker APEXII CCD area-detector'
_diffrn_measurement_method '\f and \w scans'
_diffrn_radiation_monochromator graphite
_diffrn_radiation_source 'fine-focus sealed tube'
_diffrn_radiation_type MoK\a
_diffrn_radiation_wavelength 0.71073
_diffrn_reflns_av_R_equivalents 0.0234
_diffrn_reflns_av_sigmaI/netI 0.0245
_diffrn_reflns_limit_h_max 17
_diffrn_reflns_limit_h_min -18
_diffrn_reflns_limit_k_max 13
_diffrn_reflns_limit_k_min -10
_diffrn_reflns_limit_l_max 10
_diffrn_reflns_limit_l_min -8
_diffrn_reflns_number 8253
_diffrn_reflns_theta_full 27.47
_diffrn_reflns_theta_max 27.47
_diffrn_reflns_theta_min 2.43
_diffrn_standards_number 0
_exptl_absorpt_coefficient_mu 0.768
_exptl_absorpt_correction_T_max 0.9511
_exptl_absorpt_correction_T_min 0.7617
_exptl_absorpt_correction_type multi-scan
_exptl_absorpt_process_details '(SADABS; Bruker, 2005)'
_exptl_crystal_colour orange
_exptl_crystal_density_diffrn 1.539
_exptl_crystal_density_method 'not measured'
_exptl_crystal_description plate
_exptl_crystal_F_000 544
_exptl_crystal_size_max 0.38
_exptl_crystal_size_mid 0.19
_exptl_crystal_size_min 0.07
_refine_diff_density_max 0.247
_refine_diff_density_min -0.206
_refine_ls_extinction_method none
_refine_ls_goodness_of_fit_ref 1.015
_refine_ls_hydrogen_treatment mixed
_refine_ls_matrix_type full
_refine_ls_number_parameters 146
_refine_ls_number_reflns 2625
_refine_ls_number_restraints 2
_refine_ls_restrained_S_all 1.015
_refine_ls_R_factor_all 0.0494
_refine_ls_R_factor_gt 0.0331
_refine_ls_shift/su_max 0.006
_refine_ls_shift/su_mean 0.000
_refine_ls_structure_factor_coef Fsqd
_refine_ls_weighting_details 'calc w=1/[\s^2^(Fo^2^)+(0.0452P)^2^+0.1559P] where P=(Fo^2^+2Fc^2^)/3'
_refine_ls_weighting_scheme calc
_refine_ls_wR_factor_gt 0.0830
_refine_ls_wR_factor_ref 0.0911
_reflns_number_gt 1940
_reflns_number_total 2625
_reflns_threshold_expression I>2sigma(I)
_cod_data_source_file im2238.cif
_cod_data_source_block I
_cod_original_sg_symbol_H-M 'P 21/c'
_cod_database_code 2228410
_cod_database_fobs_code 2228410

loop_
_symmetry_equiv_pos_as_xyz
'x, y, z'
'-x, y+1/2, -z+1/2'
'-x, -y, -z'
'x, -y-1/2, z-1/2'

loop_
_atom_site_type_symbol
_atom_site_label
_atom_site_fract_x
_atom_site_fract_y
_atom_site_fract_z
_atom_site_U_iso_or_equiv
_atom_site_adp_type
_atom_site_calc_flag
_atom_site_refinement_flags
_atom_site_occupancy
_atom_site_disorder_assembly
_atom_site_disorder_group
C C1 0.57736(13) 0.15817(19) -0.1505(2) 0.0498(4) Uani d . 1 . .
C C2 0.61146(13) 0.0340(2) -0.1143(2) 0.0516(5) Uani d . 1 . .
H H2 0.5771 -0.0395 -0.1481 0.062 Uiso calc R 1 . .
C C3 0.69659(12) 0.02119(17) -0.0279(2) 0.0455(4) Uani d . 1 . .
C C4 0.75065(12) 0.12988(16) 0.0289(2) 0.0401(4) Uani d . 1 . .
C C5 0.71381(12) 0.25627(16) -0.0117(2) 0.0388(4) Uani d . 1 . .
C C6 0.62665(12) 0.26726(18) -0.1027(2) 0.0458(4) Uani d . 1 . .
H H6 0.6026 0.3495 -0.1303 0.055 Uiso calc R 1 . .
C C7 0.76729(12) 0.37256(16) 0.0405(2) 0.0403(4) Uani d . 1 . .
C C8 0.73432(14) 0.50736(18) -0.0072(3) 0.0559(5) Uani d . 1 . .
H H8A 0.6689 0.5122 0.0002 0.084 Uiso calc R 1 . .
H H8B 0.7487 0.5268 -0.1235 0.084 Uiso calc R 1 . .
H H8C 0.7642 0.5696 0.0710 0.084 Uiso calc R 1 . .
C C9 0.90715(13) 0.45820(17) 0.1910(2) 0.0491(4) Uani d . 1 . .
H H9A 0.8749 0.5189 0.2611 0.059 Uiso calc R 1 . .
H H9B 0.9276 0.5057 0.0925 0.059 Uiso calc R 1 . .
C C10 0.98893(13) 0.40380(19) 0.2962(2) 0.0509(5) Uani d . 1 . .
H H10A 0.9682 0.3582 0.3961 0.061 Uiso calc R 1 . .
H H10B 1.0284 0.4752 0.3382 0.061 Uiso calc R 1 . .
Cl Cl1 0.46922(4) 0.17442(7) -0.26165(8) 0.0791(2) Uani d . 1 . .
Cl Cl2 0.74236(4) -0.13318(4) 0.01161(8) 0.06643(18) Uani d . 1 . .
Cl Cl3 1.05345(3) 0.29415(5) 0.17400(7) 0.05817(16) Uani d . 1 . .
N N1 0.84464(10) 0.35378(14) 0.12961(19) 0.0418(3) Uani d D 1 . .
H H1N 0.858(3) 0.271(2) 0.146(5) 0.049(16) Uiso d PD 0.52(7) A 1
H H1O 0.855(3) 0.183(3) 0.145(6) 0.07(2) Uiso d PD 0.48(7) A 2
O O1 0.83069(9) 0.11256(12) 0.11379(18) 0.0494(3) Uani d D 1 . .

loop_
_atom_site_aniso_label
_atom_site_aniso_U_11
_atom_site_aniso_U_22
_atom_site_aniso_U_33
_atom_site_aniso_U_12
_atom_site_aniso_U_13
_atom_site_aniso_U_23
C1 0.0381(10) 0.0583(11) 0.0523(10) -0.0039(9) -0.0005(8) 0.0049(9)
C2 0.0472(11) 0.0491(10) 0.0583(11) -0.0119(9) 0.0041(9) -0.0039(9)
C3 0.0451(10) 0.0370(9) 0.0551(10) -0.0010(8) 0.0077(8) -0.0016(7)
C4 0.0392(10) 0.0368(8) 0.0450(9) -0.0005(7) 0.0069(7) -0.0006(7)
C5 0.0387(9) 0.0364(8) 0.0417(9) -0.0005(7) 0.0051(7) 0.0023(7)
C6 0.0421(10) 0.0449(10) 0.0506(10) 0.0042(8) 0.0041(8) 0.0077(8)
C7 0.0428(10) 0.0360(8) 0.0428(9) 0.0027(7) 0.0081(7) 0.0028(7)
C8 0.0577(12) 0.0382(9) 0.0709(12) 0.0041(9) -0.0014(10) 0.0076(9)
C9 0.0515(11) 0.0348(8) 0.0610(11) -0.0068(8) 0.0040(9) -0.0030(8)
C10 0.0561(12) 0.0511(10) 0.0450(9) -0.0121(9) 0.0002(8) -0.0071(8)
Cl1 0.0484(3) 0.0859(4) 0.0987(4) -0.0121(3) -0.0218(3) 0.0179(3)
Cl2 0.0629(4) 0.0339(2) 0.1020(4) 0.0003(2) 0.0030(3) -0.0027(2)
Cl3 0.0544(3) 0.0519(3) 0.0673(3) 0.0025(2) -0.0016(2) -0.0059(2)
N1 0.0448(9) 0.0310(7) 0.0493(8) -0.0020(6) 0.0019(7) -0.0003(6)
O1 0.0408(7) 0.0350(7) 0.0710(8) 0.0018(6) -0.0055(6) 0.0007(6)

loop_
_atom_type_symbol
_atom_type_description
_atom_type_scat_dispersion_real
_atom_type_scat_dispersion_imag
_atom_type_scat_source
C C 0.0033 0.0016 'International Tables Vol C Tables 4.2.6.8 and 6.1.1.4'
H H 0.0000 0.0000 'International Tables Vol C Tables 4.2.6.8 and 6.1.1.4'
N N 0.0061 0.0033 'International Tables Vol C Tables 4.2.6.8 and 6.1.1.4'
O O 0.0106 0.0060 'International Tables Vol C Tables 4.2.6.8 and 6.1.1.4'
Cl Cl 0.1484 0.1585 'International Tables Vol C Tables 4.2.6.8 and 6.1.1.4'

loop_
_geom_angle_atom_site_label_1
_geom_angle_atom_site_label_2
_geom_angle_atom_site_label_3
_geom_angle_site_symmetry_1
_geom_angle_site_symmetry_3
_geom_angle
_geom_angle_publ_flag
C6 C1 C2 . . 121.53(17) ?
C6 C1 Cl1 . . 119.55(15) ?
C2 C1 Cl1 . . 118.92(15) ?
C3 C2 C1 . . 118.94(17) ?
C3 C2 H2 . . 120.5 ?
C1 C2 H2 . . 120.5 ?
C2 C3 C4 . . 122.61(16) ?
C2 C3 Cl2 . . 119.69(14) ?
C4 C3 Cl2 . . 117.69(13) ?
O1 C4 C3 . . 120.31(15) ?
O1 C4 C5 . . 122.71(15) ?
C3 C4 C5 . . 116.98(15) ?
C6 C5 C4 . . 119.49(16) ?
C6 C5 C7 . . 120.94(15) ?
C4 C5 C7 . . 119.56(15) ?
C1 C6 C5 . . 120.43(17) ?
C1 C6 H6 . . 119.8 ?
C5 C6 H6 . . 119.8 ?
N1 C7 C5 . . 116.87(14) ?
N1 C7 C8 . . 121.32(16) ?
C5 C7 C8 . . 121.82(16) ?
C7 C8 H8A . . 109.5 ?
C7 C8 H8B . . 109.5 ?
H8A C8 H8B . . 109.5 ?
C7 C8 H8C . . 109.5 ?
H8A C8 H8C . . 109.5 ?
H8B C8 H8C . . 109.5 ?
N1 C9 C10 . . 110.83(15) ?
N1 C9 H9A . . 109.5 ?
C10 C9 H9A . . 109.5 ?
N1 C9 H9B . . 109.5 ?
C10 C9 H9B . . 109.5 ?
H9A C9 H9B . . 108.1 ?
C9 C10 Cl3 . . 112.06(12) ?
C9 C10 H10A . . 109.2 ?
Cl3 C10 H10A . . 109.2 ?
C9 C10 H10B . . 109.2 ?
Cl3 C10 H10B . . 109.2 ?
H10A C10 H10B . . 107.9 ?
C7 N1 C9 . . 124.26(15) ?
C7 N1 H1N . . 113(3) ?
C9 N1 H1N . . 122(3) ?
C4 O1 H1O . . 112(4) ?

loop_
_geom_bond_atom_site_label_1
_geom_bond_atom_site_label_2
_geom_bond_site_symmetry_2
_geom_bond_distance
_geom_bond_publ_flag
C1 C6 . 1.363(3) ?
C1 C2 . 1.385(3) ?
C1 Cl1 . 1.7446(19) ?
C2 C3 . 1.370(2) ?
C2 H2 . 0.9300 ?
C3 C4 . 1.413(2) ?
C3 Cl2 . 1.7326(18) ?
C4 O1 . 1.306(2) ?
C4 C5 . 1.426(2) ?
C5 C6 . 1.409(2) ?
C5 C7 . 1.462(2) ?
C6 H6 . 0.9300 ?
C7 N1 . 1.290(2) ?
C7 C8 . 1.498(2) ?
C8 H8A . 0.9600 ?
C8 H8B . 0.9600 ?
C8 H8C . 0.9600 ?
C9 N1 . 1.460(2) ?
C9 C10 . 1.498(3) ?
C9 H9A . 0.9700 ?
C9 H9B . 0.9700 ?
C10 Cl3 . 1.781(2) ?
C10 H10A . 0.9700 ?
C10 H10B . 0.9700 ?
N1 H1N . 0.874(19) ?
O1 H1O . 0.827(19) ?

loop_
_geom_hbond_atom_site_label_D
_geom_hbond_atom_site_label_H
_geom_hbond_atom_site_label_A
_geom_hbond_site_symmetry_A
_geom_hbond_distance_DH
_geom_hbond_distance_HA
_geom_hbond_distance_DA
_geom_hbond_angle_DHA
N1 H1N O1 . 0.88(2) 1.68(2) 2.479(2) 150(4)
C10 H10B O1 2_755 0.97 2.48 3.416(2) 159
C10 H10A Cl3 4_566 0.97 2.86 3.621(2) 136

loop_
_geom_torsion_atom_site_label_1
_geom_torsion_atom_site_label_2
_geom_torsion_atom_site_label_3
_geom_torsion_atom_site_label_4
_geom_torsion_site_symmetry_1
_geom_torsion_site_symmetry_2
_geom_torsion_site_symmetry_3
_geom_torsion_site_symmetry_4
_geom_torsion
_geom_torsion_publ_flag
C6 C1 C2 C3 . . . . 0.2(3) ?
Cl1 C1 C2 C3 . . . . 179.64(14) ?
C1 C2 C3 C4 . . . . 1.1(3) ?
C1 C2 C3 Cl2 . . . . -177.60(14) ?
C2 C3 C4 O1 . . . . 178.66(16) ?
Cl2 C3 C4 O1 . . . . -2.6(2) ?
C2 C3 C4 C5 . . . . -1.6(3) ?
Cl2 C3 C4 C5 . . . . 177.17(12) ?
O1 C4 C5 C6 . . . . -179.54(15) ?
C3 C4 C5 C6 . . . . 0.7(2) ?
O1 C4 C5 C7 . . . . 0.9(3) ?
C3 C4 C5 C7 . . . . -178.81(15) ?
C2 C1 C6 C5 . . . . -1.1(3) ?
Cl1 C1 C6 C5 . . . . 179.53(13) ?
C4 C5 C6 C1 . . . . 0.5(3) ?
C7 C5 C6 C1 . . . . -179.91(16) ?
C6 C5 C7 N1 . . . . 177.17(15) ?
C4 C5 C7 N1 . . . . -3.3(2) ?
C6 C5 C7 C8 . . . . -3.0(3) ?
C4 C5 C7 C8 . . . . 176.56(16) ?
N1 C9 C10 Cl3 . . . . 60.56(18) ?
C5 C7 N1 C9 . . . . 179.36(15) ?
C8 C7 N1 C9 . . . . -0.5(3) ?
C10 C9 N1 C7 . . . . 177.78(16) ?
